data_4339211
loop_
_publ_author_name
'Cetin, Anil'
'Durfee, William S.'
'Ziegler, Christopher J.'

_publ_section_title
;
 Low-coordinate transition-metal complexes of a carbon-substituted
 hemiporphyrazine.
;
_journal_issue 16
_journal_name_full 'Inorganic chemistry'
_journal_page_first 6239
_journal_page_last 6241
_journal_paper_doi 10.1021/ic7011099
_journal_volume 46
_journal_year 2007
_chemical_formula_moiety 'C33 H21 Co N7,C7.5 N1.5 H7.5 '
_chemical_formula_sum 'C40.5 H28.5 Co N8.5'
_chemical_formula_weight 692.68
_chemical_name_systematic
; 
 ? 
;
_space_group_IT_number 14
_symmetry_cell_setting monoclinic
_symmetry_space_group_name_Hall '-P 2yn'
_symmetry_space_group_name_H-M 'P 1 21/n 1'
_atom_sites_solution_hydrogens geom
_atom_sites_solution_primary direct
_atom_sites_solution_secondary difmap
_audit_creation_method SHELXL-97
_cell_angle_alpha 90.00
_cell_angle_beta 111.490(2)
_cell_angle_gamma 90.00
_cell_formula_units_Z 4
_cell_length_a 16.6549(16)
_cell_length_b 12.5612(12)
_cell_length_c 17.5184(17)
_cell_measurement_reflns_used 3374
_cell_measurement_temperature 100(2)
_cell_measurement_theta_max 21.67
_cell_measurement_theta_min 2.50
_cell_volume 3410.2(6)
_computing_cell_refinement 'Bruker SMART'
_computing_data_collection 'Bruker SMART'
_computing_data_reduction 'Bruker SAINT'
_computing_molecular_graphics 'Bruker SHELXTL'
_computing_publication_material 'Bruker SHELXTL'
_computing_structure_refinement 'SHELXL-97 (Sheldrick, 1997)'
_computing_structure_solution 'SHELXS-97 (Sheldrick, 1990)'
_diffrn_ambient_temperature 100(2)
_diffrn_measured_fraction_theta_full 0.941
_diffrn_measured_fraction_theta_max 0.941
_diffrn_measurement_device_type 'CCD area detector'
_diffrn_measurement_method 'phi and omega scans'
_diffrn_radiation_monochromator graphite
_diffrn_radiation_source 'fine-focus sealed tube'
_diffrn_radiation_type MoK\a
_diffrn_radiation_wavelength 0.71073
_diffrn_reflns_av_R_equivalents 0.0554
_diffrn_reflns_av_sigmaI/netI 0.0663
_diffrn_reflns_limit_h_max 21
_diffrn_reflns_limit_h_min -21
_diffrn_reflns_limit_k_max 15
_diffrn_reflns_limit_k_min -16
_diffrn_reflns_limit_l_max 23
_diffrn_reflns_limit_l_min -23
_diffrn_reflns_number 29223
_diffrn_reflns_theta_full 28.35
_diffrn_reflns_theta_max 28.35
_diffrn_reflns_theta_min 2.05
_exptl_absorpt_coefficient_mu 0.551
_exptl_absorpt_correction_T_max 0.9010
_exptl_absorpt_correction_T_min 0.8140
_exptl_absorpt_correction_type 'Empirical SADABS'
_exptl_crystal_colour red
_exptl_crystal_density_diffrn 1.427
_exptl_crystal_density_meas ?
_exptl_crystal_density_method 'not measured'
_exptl_crystal_description block
_exptl_crystal_F_000 1516
_exptl_crystal_size_max 0.50
_exptl_crystal_size_mid 0.40
_exptl_crystal_size_min 0.20
_platon_squeeze_details ' '
_platon_squeeze_void_average_x 0.000
_platon_squeeze_void_average_y 0.500
_platon_squeeze_void_average_z 0.500
_platon_squeeze_void_count_electrons 119.0
_platon_squeeze_void_volume 509.4
_refine_diff_density_max 0.425
_refine_diff_density_min -0.473
_refine_diff_density_rms 0.060
_refine_ls_extinction_method none
_refine_ls_goodness_of_fit_ref 0.944
_refine_ls_hydrogen_treatment constr
_refine_ls_matrix_type full
_refine_ls_number_parameters 370
_refine_ls_number_reflns 8016
_refine_ls_number_restraints 0
_refine_ls_restrained_S_all 0.944
_refine_ls_R_factor_all 0.0873
_refine_ls_R_factor_gt 0.0522
_refine_ls_shift/su_max 0.001
_refine_ls_shift/su_mean 0.000
_refine_ls_structure_factor_coef Fsqd
_refine_ls_weighting_details 'calc w=1/[\s^2^(Fo^2^)+(0.0687P)^2^+0.0000P] where P=(Fo^2^+2Fc^2^)/3'
_refine_ls_weighting_scheme calc
_refine_ls_wR_factor_gt 0.1219
_refine_ls_wR_factor_ref 0.1331
_reflns_number_gt 5025
_reflns_number_total 8016
_reflns_threshold_expression >2sigma(I)
_cod_data_source_file ic7011099-file002.cif
_cod_data_source_block 2
_cod_depositor_comments
;
The following automatic conversions were performed:

'_symmetry_cell_setting' value 'Monoclinic' changed to 'monoclinic'
according to
/usr/data/users/saulius/automatic-downloads/retrospective/ACS/lib/dictionaries/cif_core.dic
dictionary named 'cif_core.dic' version 2.4.2 from 2011-04-26.

Automatic conversion script
Id: cif_fix_values 2281 2013-09-26 08:29:07Z andrius 

The following automatic conversions were performed:

'_exptl_crystal_density_meas' value 'not measured' was changed to '?'
- the value is perceived as not measured.

Automatic conversion script
Id: cif_fix_values 3008 2015-01-20 13:52:24Z robertas 
;
_cod_original_sg_symbol_H-M P2(1)/n
_cod_database_code 4339211

loop_
_symmetry_equiv_pos_as_xyz
'x, y, z'
'-x+1/2, y+1/2, -z+1/2'
'-x, -y, -z'
'x-1/2, -y-1/2, z-1/2'

loop_
_atom_site_label
_atom_site_type_symbol
_atom_site_fract_x
_atom_site_fract_y
_atom_site_fract_z
_atom_site_U_iso_or_equiv
_atom_site_adp_type
_atom_site_occupancy
_atom_site_symmetry_multiplicity
_atom_site_calc_flag
_atom_site_refinement_flags
C1 C 0.97326(14) 0.32800(17) 0.77599(13) 0.0267(5) Uani 1 1 d .
C2 C 1.03537(14) 0.41448(18) 0.78101(13) 0.0287(5) Uani 1 1 d .
C3 C 1.03138(14) 0.52365(18) 0.79236(13) 0.0309(5) Uani 1 1 d .
H3 H 0.9829 0.5551 0.7997 0.037 Uiso 1 1 calc R
C4 C 1.10033(16) 0.58471(19) 0.79253(16) 0.0394(6) Uani 1 1 d .
H4 H 1.0994 0.6595 0.8004 0.047 Uiso 1 1 calc R
C5 C 1.17099(17) 0.5387(2) 0.78143(17) 0.0442(6) Uani 1 1 d .
H5 H 1.2179 0.5826 0.7825 0.053 Uiso 1 1 calc R
C6 C 1.17462(16) 0.4301(2) 0.76882(17) 0.0444(7) Uani 1 1 d .
H6 H 1.2227 0.3988 0.7604 0.053 Uiso 1 1 calc R
C7 C 1.10525(15) 0.3691(2) 0.76895(15) 0.0353(6) Uani 1 1 d .
C8 C 1.08575(15) 0.2539(2) 0.75324(16) 0.0376(6) Uani 1 1 d .
C9 C 1.10644(15) 0.0852(2) 0.71245(17) 0.0413(6) Uani 1 1 d .
C10 C 1.08977(18) 0.0418(2) 0.63480(18) 0.0524(7) Uani 1 1 d .
H10 H 1.0940 0.0847 0.5917 0.063 Uiso 1 1 calc R
C11 C 1.0671(2) -0.0643(3) 0.6215(2) 0.0641(9) Uani 1 1 d .
H11 H 1.0560 -0.0937 0.5687 0.077 Uiso 1 1 calc R
C12 C 1.06008(19) -0.1286(2) 0.68229(19) 0.0572(8) Uani 1 1 d .
H12 H 1.0448 -0.2014 0.6715 0.069 Uiso 1 1 calc R
C13 C 1.07566(18) -0.0858(2) 0.75984(18) 0.0481(7) Uani 1 1 d .
C14 C 1.10011(16) 0.0212(2) 0.77496(16) 0.0417(6) Uani 1 1 d .
H14 H 1.1124 0.0502 0.8281 0.050 Uiso 1 1 calc R
C15 C 1.01814(19) -0.1235(2) 0.85805(17) 0.0485(8) Uani 1 1 d .
C16 C 1.00329(19) -0.1906(2) 0.92153(17) 0.0522(8) Uani 1 1 d .
C17 C 1.0375(2) -0.2881(2) 0.95448(17) 0.0645(10) Uani 1 1 d .
H17 H 1.0829 -0.3193 0.9417 0.077 Uiso 1 1 calc R
C18 C 1.0048(3) -0.3383(3) 1.0055(2) 0.0769(12) Uani 1 1 d .
H18 H 1.0277 -0.4052 1.0286 0.092 Uiso 1 1 calc R
C19 C 0.9382(3) -0.2926(3) 1.02399(18) 0.0732(12) Uani 1 1 d .
H19 H 0.9159 -0.3296 1.0592 0.088 Uiso 1 1 calc R
C20 C 0.9025(2) -0.1923(2) 0.99182(16) 0.0596(9) Uani 1 1 d .
H20 H 0.8575 -0.1603 1.0049 0.072 Uiso 1 1 calc R
C21 C 0.93775(19) -0.1439(2) 0.93976(16) 0.0500(8) Uani 1 1 d .
C22 C 0.91003(18) -0.0477(2) 0.88756(16) 0.0443(7) Uani 1 1 d .
C23 C 0.81485(16) 0.0883(2) 0.82338(15) 0.0395(6) Uani 1 1 d .
C24 C 0.73331(16) 0.0867(2) 0.76135(17) 0.0471(7) Uani 1 1 d .
H24 H 0.6956 0.0284 0.7570 0.057 Uiso 1 1 calc R
C25 C 0.70749(16) 0.1697(2) 0.70648(16) 0.0454(7) Uani 1 1 d .
H25 H 0.6521 0.1676 0.6640 0.054 Uiso 1 1 calc R
C26 C 0.76130(15) 0.2567(2) 0.71216(15) 0.0365(6) Uani 1 1 d .
H26 H 0.7420 0.3142 0.6747 0.044 Uiso 1 1 calc R
C27 C 0.84352(14) 0.25909(18) 0.77291(14) 0.0290(5) Uani 1 1 d .
C28 C 0.86945(15) 0.17451(18) 0.82912(14) 0.0320(5) Uani 1 1 d .
H28 H 0.9249 0.1761 0.8716 0.038 Uiso 1 1 calc R
C29 C 0.8219(2) -0.0361(3) 0.6474(2) 0.0821(12) Uani 1 1 d .
H29 H 0.8316 -0.0814 0.6934 0.099 Uiso 1 1 calc R
C30 C 0.7555(3) -0.0611(4) 0.5754(3) 0.1134(17) Uani 1 1 d .
H30 H 0.7195 -0.1209 0.5720 0.136 Uiso 1 1 calc R
C31 C 0.7431(3) 0.0022(4) 0.5094(2) 0.0923(13) Uani 1 1 d .
H31 H 0.6979 -0.0134 0.4587 0.111 Uiso 1 1 calc R
C32 C 0.7957(2) 0.0890(3) 0.5152(2) 0.0742(11) Uani 1 1 d .
H32 H 0.7887 0.1329 0.4691 0.089 Uiso 1 1 calc R
C33 C 0.8603(2) 0.1101(3) 0.59251(17) 0.0600(8) Uani 1 1 d .
H33 H 0.8956 0.1713 0.5985 0.072 Uiso 1 1 calc R
Co1 Co 0.96247(2) 0.08695(2) 0.769689(19) 0.03353(12) Uani 1 1 d .
N1 N 1.00841(12) 0.23117(15) 0.76377(12) 0.0310(4) Uani 1 1 d .
N2 N 1.13214(13) 0.19191(17) 0.72795(14) 0.0412(5) Uani 1 1 d .
N3 N 1.06855(16) -0.15196(18) 0.82118(15) 0.0540(7) Uani 1 1 d .
N4 N 0.96371(14) -0.03408(16) 0.84255(13) 0.0420(5) Uani 1 1 d .
N5 N 0.84047(14) 0.00312(17) 0.88000(13) 0.0446(6) Uani 1 1 d .
N6 N 0.89808(11) 0.34622(14) 0.77816(11) 0.0275(4) Uani 1 1 d .
N7 N 0.87341(14) 0.04810(19) 0.65656(13) 0.0457(6) Uani 1 1 d .

loop_
_atom_site_aniso_label
_atom_site_aniso_U_11
_atom_site_aniso_U_22
_atom_site_aniso_U_33
_atom_site_aniso_U_23
_atom_site_aniso_U_13
_atom_site_aniso_U_12
C1 0.0263(12) 0.0246(11) 0.0216(11) 0.0034(9) -0.0003(9) 0.0042(9)
C2 0.0241(11) 0.0284(12) 0.0273(12) 0.0031(10) 0.0020(9) 0.0011(10)
C3 0.0280(12) 0.0276(12) 0.0323(13) 0.0028(10) 0.0054(10) 0.0046(10)
C4 0.0383(14) 0.0278(13) 0.0485(16) 0.0053(11) 0.0116(12) -0.0034(11)
C5 0.0371(15) 0.0409(15) 0.0549(17) 0.0046(13) 0.0174(13) -0.0059(12)
C6 0.0308(14) 0.0478(17) 0.0561(17) 0.0010(13) 0.0177(13) 0.0013(12)
C7 0.0296(13) 0.0347(13) 0.0380(14) 0.0038(11) 0.0083(11) 0.0046(11)
C8 0.0285(13) 0.0378(14) 0.0419(15) -0.0008(12) 0.0075(11) 0.0031(11)
C9 0.0289(13) 0.0414(15) 0.0462(16) -0.0091(13) 0.0050(12) 0.0101(12)
C10 0.0498(17) 0.0542(18) 0.0510(18) -0.0089(14) 0.0159(14) 0.0131(14)
C11 0.066(2) 0.058(2) 0.057(2) -0.0277(17) 0.0092(17) 0.0144(17)
C12 0.0565(19) 0.0396(16) 0.057(2) -0.0187(15) -0.0004(15) 0.0108(14)
C13 0.0459(16) 0.0301(14) 0.0494(17) -0.0068(13) -0.0051(13) 0.0157(12)
C14 0.0382(14) 0.0342(14) 0.0397(15) -0.0097(12) -0.0012(11) 0.0118(12)
C15 0.0539(17) 0.0230(12) 0.0405(16) 0.0020(12) -0.0159(14) -0.0070(13)
C16 0.0549(18) 0.0296(14) 0.0417(16) -0.0019(12) -0.0184(13) -0.0048(13)
C17 0.089(2) 0.0293(15) 0.0359(16) 0.0007(12) -0.0241(16) -0.0016(15)
C18 0.105(3) 0.0313(17) 0.0451(19) 0.0030(15) -0.0301(19) -0.0111(19)
C19 0.101(3) 0.0447(19) 0.0316(16) 0.0124(14) -0.0258(17) -0.0398(19)
C20 0.069(2) 0.0452(17) 0.0329(15) 0.0081(13) -0.0191(14) -0.0254(15)
C21 0.0581(18) 0.0315(14) 0.0320(14) 0.0064(11) -0.0170(13) -0.0197(13)
C22 0.0432(16) 0.0293(13) 0.0368(15) 0.0033(11) -0.0132(12) -0.0124(12)
C23 0.0367(14) 0.0354(14) 0.0335(14) 0.0045(11) -0.0023(11) -0.0070(11)
C24 0.0323(14) 0.0441(16) 0.0480(16) 0.0072(13) -0.0054(12) -0.0133(12)
C25 0.0281(13) 0.0468(16) 0.0437(15) 0.0091(12) -0.0075(11) -0.0058(12)
C26 0.0269(12) 0.0351(13) 0.0379(14) 0.0085(11) 0.0005(10) 0.0047(11)
C27 0.0243(11) 0.0301(12) 0.0287(12) 0.0003(10) 0.0049(10) 0.0023(10)
C28 0.0267(12) 0.0314(13) 0.0297(12) 0.0001(10) 0.0006(10) -0.0034(10)
C29 0.076(2) 0.066(2) 0.066(2) -0.0106(18) -0.0187(19) -0.026(2)
C30 0.112(3) 0.120(4) 0.060(3) -0.007(2) -0.026(2) -0.060(3)
C31 0.083(3) 0.114(4) 0.054(2) -0.032(2) -0.005(2) -0.022(3)
C32 0.061(2) 0.106(3) 0.0420(19) 0.0000(18) 0.0034(16) 0.014(2)
C33 0.0540(18) 0.079(2) 0.0365(17) -0.0065(16) 0.0044(14) 0.0050(17)
Co1 0.03162(19) 0.02547(18) 0.02950(19) -0.00081(14) -0.00536(13) 0.00091(14)
N1 0.0264(10) 0.0283(10) 0.0323(11) -0.0003(8) 0.0038(8) 0.0046(8)
N2 0.0335(11) 0.0409(13) 0.0470(13) -0.0050(10) 0.0121(10) 0.0085(10)
N3 0.0565(15) 0.0297(12) 0.0531(15) -0.0085(11) -0.0069(13) 0.0078(11)
N4 0.0401(12) 0.0282(11) 0.0383(12) 0.0029(9) -0.0083(10) -0.0030(10)
N5 0.0414(13) 0.0364(12) 0.0394(12) 0.0108(10) -0.0046(10) -0.0143(10)
N6 0.0221(10) 0.0254(10) 0.0287(10) 0.0039(8) 0.0017(8) 0.0038(8)
N7 0.0384(12) 0.0479(13) 0.0360(12) -0.0068(11) -0.0039(10) 0.0083(11)

loop_
_atom_type_symbol
_atom_type_description
_atom_type_scat_dispersion_real
_atom_type_scat_dispersion_imag
_atom_type_scat_source
C C 0.0033 0.0016 'International Tables Vol C Tables 4.2.6.8 and 6.1.1.4'
H H 0.0000 0.0000 'International Tables Vol C Tables 4.2.6.8 and 6.1.1.4'
N N 0.0061 0.0033 'International Tables Vol C Tables 4.2.6.8 and 6.1.1.4'
Co Co 0.3494 0.9721 'International Tables Vol C Tables 4.2.6.8 and 6.1.1.4'

loop_
_geom_angle_atom_site_label_1
_geom_angle_atom_site_label_2
_geom_angle_atom_site_label_3
_geom_angle
N6 C1 N1 128.7(2)
N6 C1 C2 122.3(2)
N1 C1 C2 108.93(19)
C7 C2 C3 121.1(2)
C7 C2 C1 107.3(2)
C3 C2 C1 131.5(2)
C4 C3 C2 117.7(2)
C4 C3 H3 121.1
C2 C3 H3 121.1
C3 C4 C5 121.1(2)
C3 C4 H4 119.5
C5 C4 H4 119.5
C4 C5 C6 121.4(2)
C4 C5 H5 119.3
C6 C5 H5 119.3
C5 C6 C7 117.3(2)
C5 C6 H6 121.4
C7 C6 H6 121.4
C2 C7 C6 121.4(2)
C2 C7 C8 106.9(2)
C6 C7 C8 131.6(2)
N2 C8 N1 128.5(2)
N2 C8 C7 122.4(2)
N1 C8 C7 108.9(2)
C14 C9 C10 119.7(3)
C14 C9 N2 120.3(2)
C10 C9 N2 119.9(3)
C11 C10 C9 119.0(3)
C11 C10 H10 120.5
C9 C10 H10 120.5
C12 C11 C10 122.1(3)
C12 C11 H11 118.9
C10 C11 H11 118.9
C11 C12 C13 119.3(3)
C11 C12 H12 120.3
C13 C12 H12 120.3
C12 C13 N3 118.8(3)
C12 C13 C14 119.4(3)
N3 C13 C14 121.7(2)
C9 C14 C13 120.3(2)
C9 C14 Co1 96.72(15)
C13 C14 Co1 96.63(18)
C9 C14 H14 119.8
C13 C14 H14 119.8
Co1 C14 H14 76.5
N3 C15 N4 128.3(3)
N3 C15 C16 122.5(3)
N4 C15 C16 109.0(3)
C21 C16 C17 121.3(3)
C21 C16 C15 107.2(2)
C17 C16 C15 131.1(3)
C18 C17 C16 118.8(4)
C18 C17 H17 120.6
C16 C17 H17 120.6
C17 C18 C19 120.5(3)
C17 C18 H18 119.7
C19 C18 H18 119.7
C18 C19 C20 121.9(3)
C18 C19 H19 119.0
C20 C19 H19 119.0
C21 C20 C19 115.5(3)
C21 C20 H20 122.2
C19 C20 H20 122.2
C16 C21 C20 121.8(3)
C16 C21 C22 107.3(3)
C20 C21 C22 130.4(3)
N5 C22 N4 128.1(2)
N5 C22 C21 122.2(3)
N4 C22 C21 109.1(3)
C28 C23 C24 119.4(2)
C28 C23 N5 121.1(2)
C24 C23 N5 119.5(2)
C25 C24 C23 120.0(2)
C25 C24 H24 120.0
C23 C24 H24 120.0
C24 C25 C26 121.1(2)
C24 C25 H25 119.5
C26 C25 H25 119.5
C27 C26 C25 119.9(2)
C27 C26 H26 120.1
C25 C26 H26 120.1
C26 C27 N6 119.9(2)
C26 C27 C28 118.9(2)
N6 C27 C28 121.21(19)
C23 C28 C27 120.8(2)
C23 C28 Co1 96.85(16)
C27 C28 Co1 97.05(15)
C23 C28 H28 119.6
C27 C28 H28 119.6
Co1 C28 H28 75.8
N7 C29 C30 123.8(4)
N7 C29 H29 118.1
C30 C29 H29 118.1
C31 C30 C29 117.9(4)
C31 C30 H30 121.0
C29 C30 H30 121.0
C30 C31 C32 120.4(3)
C30 C31 H31 119.8
C32 C31 H31 119.8
C31 C32 C33 117.4(3)
C31 C32 H32 121.3
C33 C32 H32 121.3
N7 C33 C32 122.4(3)
N7 C33 H33 118.8
C32 C33 H33 118.8
N4 Co1 N1 145.24(8)
N4 Co1 N7 105.84(9)
N1 Co1 N7 108.83(9)
N4 Co1 C14 85.80(9)
N1 Co1 C14 86.30(8)
N7 Co1 C14 107.26(9)
N4 Co1 C28 85.92(9)
N1 Co1 C28 85.85(8)
N7 Co1 C28 99.97(8)
C14 Co1 C28 152.75(8)
C8 N1 C1 107.47(19)
C8 N1 Co1 125.86(15)
C1 N1 Co1 126.47(15)
C8 N2 C9 117.8(2)
C15 N3 C13 118.5(2)
C22 N4 C15 107.0(2)
C22 N4 Co1 126.69(17)
C15 N4 Co1 126.3(2)
C22 N5 C23 118.4(2)
C1 N6 C27 118.22(19)
C33 N7 C29 117.9(3)
C33 N7 Co1 121.2(2)
C29 N7 Co1 120.7(2)

loop_
_geom_bond_atom_site_label_1
_geom_bond_atom_site_label_2
_geom_bond_distance
C1 N6 1.287(3)
C1 N1 1.400(3)
C1 C2 1.480(3)
C2 C7 1.380(3)
C2 C3 1.391(3)
C3 C4 1.380(3)
C3 H3 0.9500
C4 C5 1.387(4)
C4 H4 0.9500
C5 C6 1.387(4)
C5 H5 0.9500
C6 C7 1.387(3)
C6 H6 0.9500
C7 C8 1.486(3)
C8 N2 1.285(3)
C8 N1 1.396(3)
C9 C14 1.393(4)
C9 C10 1.395(4)
C9 N2 1.404(3)
C10 C11 1.381(4)
C10 H10 0.9500
C11 C12 1.375(5)
C11 H11 0.9500
C12 C13 1.394(4)
C12 H12 0.9500
C13 N3 1.398(4)
C13 C14 1.400(4)
C14 Co1 2.407(2)
C14 H14 0.9500
C15 N3 1.283(4)
C15 N4 1.406(4)
C15 C16 1.486(4)
C16 C21 1.375(4)
C16 C17 1.385(4)
C17 C18 1.360(5)
C17 H17 0.9500
C18 C19 1.388(5)
C18 H18 0.9500
C19 C20 1.419(4)
C19 H19 0.9500
C20 C21 1.393(4)
C20 H20 0.9500
C21 C22 1.484(3)
C22 N5 1.286(3)
C22 N4 1.402(4)
C23 C28 1.394(3)
C23 C24 1.394(3)
C23 N5 1.415(3)
C24 C25 1.375(4)
C24 H24 0.9500
C25 C26 1.394(3)
C25 H25 0.9500
C26 C27 1.393(3)
C26 H26 0.9500
C27 N6 1.404(3)
C27 C28 1.405(3)
C28 Co1 2.424(2)
C28 H28 0.9500
C29 N7 1.334(4)
C29 C30 1.375(4)
C29 H29 0.9500
C30 C31 1.356(6)
C30 H30 0.9500
C31 C32 1.379(5)
C31 H31 0.9500
C32 C33 1.412(4)
C32 H32 0.9500
C33 N7 1.317(4)
C33 H33 0.9500
Co1 N4 1.980(2)
Co1 N1 1.9839(19)
Co1 N7 2.052(2)

loop_
_platon_squeeze_void_nr
2
